data_2218949
loop_
_publ_author_name
'Gao, Bo'

_publ_section_title
;
 (<i>E</i>)-Ethyl <i>N</i>'-(2-hydroxybenzylidene)hydrazinecarboxylate
;
_journal_coeditor_code CI2635
_journal_issue 8
_journal_name_full 'Acta Crystallographica Section E'
_journal_page_first o1547
_journal_paper_doi 10.1107/S1600536808022307
_journal_volume 64
_journal_year 2008
_chemical_formula_iupac 'C10 H12 N2 O3'
_chemical_formula_moiety 'C10 H12 N2 O3'
_chemical_formula_sum 'C10 H12 N2 O3'
_chemical_formula_weight 208.12
_chemical_name_systematic
;
(<i>E</i>)-Ethyl N'-(2-hydroxybenzylidene)hydrazinecarboxylate
;
_space_group_IT_number 14
_symmetry_cell_setting monoclinic
_symmetry_space_group_name_Hall '-P 2ybc'
_symmetry_space_group_name_H-M 'P 1 21/c 1'
_atom_sites_solution_hydrogens geom
_atom_sites_solution_primary direct
_atom_sites_solution_secondary difmap
_audit_creation_method SHELXL-97
_cell_angle_alpha 90.00
_cell_angle_beta 111.669(14)
_cell_angle_gamma 90.00
_cell_formula_units_Z 8
_cell_length_a 11.535(11)
_cell_length_b 22.05(2)
_cell_length_c 9.005(9)
_cell_measurement_reflns_used 3713
_cell_measurement_temperature 273(2)
_cell_measurement_theta_max 25.0
_cell_measurement_theta_min 1.9
_cell_volume 2129(4)
_computing_cell_refinement 'SAINT (Bruker, 2002)'
_computing_data_collection 'SMART (Bruker, 2002)'
_computing_data_reduction 'SAINT (Bruker, 2002)'
_computing_molecular_graphics 'SHELXTL (Sheldrick, 2008)'
_computing_publication_material 'SHELXTL (Sheldrick, 2008)'
_computing_structure_refinement 'SHELXL97 (Sheldrick, 2008)'
_computing_structure_solution 'SHELXS97 (Sheldrick, 2008)'
_diffrn_ambient_temperature 273(2)
_diffrn_measured_fraction_theta_full 0.988
_diffrn_measured_fraction_theta_max 0.988
_diffrn_measurement_device_type 'Bruker SMART CCD area-detector'
_diffrn_measurement_method '\f and \w'
_diffrn_radiation_monochromator graphite
_diffrn_radiation_source 'fine-focus sealed tube'
_diffrn_radiation_type MoK\a
_diffrn_radiation_wavelength 0.71073
_diffrn_reflns_av_R_equivalents 0.1464
_diffrn_reflns_av_sigmaI/netI 0.1230
_diffrn_reflns_limit_h_max 12
_diffrn_reflns_limit_h_min -13
_diffrn_reflns_limit_k_max 25
_diffrn_reflns_limit_k_min -26
_diffrn_reflns_limit_l_max 10
_diffrn_reflns_limit_l_min -10
_diffrn_reflns_number 14192
_diffrn_reflns_theta_full 25.01
_diffrn_reflns_theta_max 25.01
_diffrn_reflns_theta_min 1.85
_diffrn_standards_number 0
_exptl_absorpt_coefficient_mu 0.097
_exptl_absorpt_correction_T_max 0.9779
_exptl_absorpt_correction_T_min 0.9732
_exptl_absorpt_correction_type multi-scan
_exptl_absorpt_process_details '(SADABS; Bruker, 2002)'
_exptl_crystal_colour colourless
_exptl_crystal_density_diffrn 1.299
_exptl_crystal_density_method 'not measured'
_exptl_crystal_description Block
_exptl_crystal_F_000 880
_exptl_crystal_size_max 0.27
_exptl_crystal_size_mid 0.24
_exptl_crystal_size_min 0.23
_refine_diff_density_max 0.295
_refine_diff_density_min -0.160
_refine_ls_extinction_coef 0.0017(5)
_refine_ls_extinction_expression Fc^*^=kFc[1+0.001xFc^2^\l^3^/sin(2\q)]^-1/4^
_refine_ls_extinction_method 'SHELXL97 (Sheldrick, 2008)'
_refine_ls_goodness_of_fit_ref 0.778
_refine_ls_hydrogen_treatment constr
_refine_ls_matrix_type full
_refine_ls_number_parameters 274
_refine_ls_number_reflns 3713
_refine_ls_number_restraints 0
_refine_ls_restrained_S_all 0.778
_refine_ls_R_factor_all 0.1503
_refine_ls_R_factor_gt 0.0576
_refine_ls_shift/su_max 0.001
_refine_ls_shift/su_mean 0.000
_refine_ls_structure_factor_coef Fsqd
_refine_ls_weighting_details 'calc w=1/[\s^2^(Fo^2^)+(0.0618P)^2^] where P=(Fo^2^+2Fc^2^)/3'
_refine_ls_weighting_scheme calc
_refine_ls_wR_factor_gt 0.1271
_refine_ls_wR_factor_ref 0.1502
_reflns_number_gt 1445
_reflns_number_total 3713
_reflns_threshold_expression I>2\s(I)
_cod_data_source_file ci2635.cif
_cod_data_source_block I
_cod_depositor_comments
;
The following automatic conversions were performed:
'_symmetry_cell_setting' value 'Monoclinic' changed to 'monoclinic'
according to '/home/saulius/struct/CIF-dictionaries/cif_core.dic'
dictionary named 'cif_core.dic' version 2.4.1 from 2010-06-29.

Automatic conversion script
Id: cif_fix_enum 1527 2010-12-29 10:47:43Z saulius 

The following automatic conversions were performed:

'_symmetry_cell_setting' value 'Monoclinic' changed to 'monoclinic'
according to /home/saulius/struct/CIF-dictionaries/cif_core.dic
dictionary named 'cif_core.dic' version 2.4.1 from 2010-06-29.

Automatic conversion script
Id: cif_fix_values 1715 2011-07-08 13:25:40Z adriana 
;
_cod_original_sg_symbol_H-M 'P 21/c '
_cod_database_code 2218949
_cod_database_fobs_code 2218949

loop_
_symmetry_equiv_pos_as_xyz
'x, y, z'
'-x, y+1/2, -z+1/2'
'-x, -y, -z'
'x, -y-1/2, z-1/2'

loop_
_atom_site_type_symbol
_atom_site_label
_atom_site_fract_x
_atom_site_fract_y
_atom_site_fract_z
_atom_site_U_iso_or_equiv
_atom_site_adp_type
_atom_site_calc_flag
_atom_site_refinement_flags
_atom_site_occupancy
O O1 0.6761(2) -0.00597(8) 0.5564(3) 0.1012(8) Uani d . 1
H H1 0.6249 0.0071 0.4725 0.121 Uiso d R 1
O O2 0.43571(18) -0.01273(8) 0.1327(2) 0.0799(7) Uani d . 1
O O3 0.32487(19) 0.06261(8) -0.0314(2) 0.0781(7) Uani d . 1
N N1 0.5648(2) 0.07322(10) 0.3410(3) 0.0661(7) Uani d . 1
N N2 0.4749(2) 0.08742(10) 0.1969(3) 0.0740(8) Uani d . 1
H H2A 0.4578 0.1246 0.1679 0.089 Uiso d R 1
C C1 0.7458(3) 0.04071(13) 0.6420(4) 0.0744(10) Uani d . 1
C C2 0.8384(3) 0.02856(15) 0.7861(4) 0.0988(12) Uani d . 1
H H2 0.8519 -0.0121 0.8237 0.119 Uiso calc R 1
C C3 0.9126(3) 0.07430(16) 0.8778(4) 0.1005(12) Uani d . 1
H H3 0.9765 0.0650 0.9775 0.121 Uiso calc R 1
C C4 0.8937(3) 0.13398(15) 0.8240(4) 0.0933(11) Uani d . 1
H H4 0.9443 0.1658 0.8859 0.112 Uiso calc R 1
C C5 0.8007(3) 0.14600(14) 0.6797(4) 0.0804(10) Uani d . 1
H H5 0.7871 0.1868 0.6438 0.096 Uiso calc R 1
C C6 0.7250(3) 0.10084(12) 0.5834(3) 0.0635(8) Uani d . 1
C C7 0.6293(3) 0.11571(12) 0.4328(3) 0.0669(9) Uani d . 1
H H7A 0.6135 0.1569 0.4007 0.080 Uiso calc R 1
C C8 0.4133(3) 0.04080(14) 0.1007(4) 0.0676(9) Uani d . 1
C C9 0.2552(3) 0.01839(14) -0.1492(4) 0.0839(11) Uani d . 1
H H9A 0.2072 -0.0083 -0.1044 0.101 Uiso calc R 1
H H9B 0.3129 -0.0071 -0.1809 0.101 Uiso calc R 1
C C10 0.1687(3) 0.05187(14) -0.2907(4) 0.0954(11) Uani d . 1
H H10A 0.1209 0.0228 -0.3728 0.143 Uiso calc R 1
H H10B 0.2171 0.0783 -0.3338 0.143 Uiso calc R 1
H H10C 0.1113 0.0765 -0.2584 0.143 Uiso calc R 1
O O4 0.44788(19) 0.28071(8) 0.6198(2) 0.0858(7) Uani d . 1
H H4A 0.4920 0.2570 0.6873 0.103 Uiso d R 1
O O5 0.7029(2) 0.23103(9) 0.9891(3) 0.0972(8) Uani d . 1
O O6 0.75313(19) 0.14080(8) 1.1180(2) 0.0784(7) Uani d . 1
N N3 0.5222(2) 0.17646(9) 0.7524(3) 0.0661(7) Uani d . 1
N N4 0.5985(2) 0.14460(10) 0.8822(3) 0.0722(8) Uani d . 1
H H6 0.5909 0.1061 0.8907 0.087 Uiso d R 1
C C11 0.3641(3) 0.24868(13) 0.4965(4) 0.0665(9) Uani d . 1
C C12 0.2807(3) 0.28054(13) 0.3700(4) 0.0814(10) Uani d . 1
H H12 0.2822 0.3236 0.3710 0.098 Uiso calc R 1
C C13 0.1953(3) 0.25032(15) 0.2422(4) 0.0898(11) Uani d . 1
H H13 0.1383 0.2728 0.1561 0.108 Uiso calc R 1
C C14 0.1915(3) 0.18688(15) 0.2380(4) 0.0929(11) Uani d . 1
H H14 0.1337 0.1660 0.1492 0.111 Uiso calc R 1
C C15 0.2741(3) 0.15531(14) 0.3664(4) 0.0786(10) Uani d . 1
H H15 0.2715 0.1122 0.3647 0.094 Uiso calc R 1
C C16 0.3610(3) 0.18441(12) 0.4981(3) 0.0623(8) Uani d . 1
C C17 0.4436(3) 0.14927(13) 0.6327(3) 0.0638(8) Uani d . 1
H H17 0.4389 0.1063 0.6311 0.077 Uiso calc R 1
C C18 0.6864(3) 0.17732(15) 0.9965(4) 0.0728(9) Uani d . 1
C C19 0.8531(3) 0.17077(14) 1.2461(4) 0.0906(11) Uani d . 1
H H19A 0.8180 0.1976 1.3072 0.109 Uiso calc R 1
H H19B 0.9037 0.1958 1.2014 0.109 Uiso calc R 1
C C20 0.9322(3) 0.12260(14) 1.3527(4) 0.1046(12) Uani d . 1
H H20A 0.9974 0.1416 1.4441 0.157 Uiso calc R 1
H H20B 0.9710 0.0981 1.2928 0.157 Uiso calc R 1
H H20C 0.8802 0.0966 1.3909 0.157 Uiso calc R 1

loop_
_atom_site_aniso_label
_atom_site_aniso_U_11
_atom_site_aniso_U_22
_atom_site_aniso_U_33
_atom_site_aniso_U_12
_atom_site_aniso_U_13
_atom_site_aniso_U_23
O1 0.141(2) 0.0421(13) 0.0963(17) 0.0008(13) 0.0154(15) 0.0104(12)
O2 0.0980(16) 0.0357(11) 0.0895(16) 0.0003(11) 0.0154(13) 0.0015(10)
O3 0.0861(15) 0.0492(12) 0.0760(15) 0.0038(11) 0.0029(13) -0.0049(11)
N1 0.0828(18) 0.0437(14) 0.0631(17) 0.0054(13) 0.0167(15) -0.0015(12)
N2 0.0922(19) 0.0389(14) 0.0692(18) 0.0031(13) 0.0045(16) -0.0030(13)
C1 0.097(3) 0.049(2) 0.070(2) 0.0103(18) 0.022(2) 0.0070(17)
C2 0.121(3) 0.062(2) 0.092(3) 0.023(2) 0.014(3) 0.023(2)
C3 0.103(3) 0.093(3) 0.078(3) 0.023(2) 0.001(2) 0.012(2)
C4 0.100(3) 0.071(2) 0.085(3) 0.004(2) 0.007(2) 0.000(2)
C5 0.092(2) 0.0501(19) 0.077(2) 0.0031(18) 0.005(2) 0.0025(17)
C6 0.073(2) 0.0487(18) 0.063(2) 0.0105(16) 0.0182(18) 0.0068(16)
C7 0.084(2) 0.0419(17) 0.065(2) 0.0046(16) 0.0151(18) -0.0006(15)
C8 0.078(2) 0.051(2) 0.068(2) 0.0029(18) 0.0194(19) -0.0028(17)
C9 0.090(2) 0.062(2) 0.081(3) -0.0088(18) 0.009(2) -0.0169(18)
C10 0.102(3) 0.084(2) 0.076(2) 0.000(2) 0.005(2) 0.0031(19)
O4 0.1091(17) 0.0377(11) 0.0897(16) -0.0034(11) 0.0121(14) 0.0022(11)
O5 0.128(2) 0.0383(13) 0.0981(17) -0.0128(12) 0.0095(15) -0.0045(11)
O6 0.0879(16) 0.0554(13) 0.0721(15) -0.0046(11) 0.0062(13) 0.0023(11)
N3 0.0805(18) 0.0402(14) 0.0678(17) 0.0020(13) 0.0159(15) 0.0016(13)
N4 0.0864(19) 0.0336(13) 0.0771(18) -0.0030(13) 0.0075(16) 0.0018(13)
C11 0.081(2) 0.0425(18) 0.072(2) -0.0037(16) 0.0228(19) -0.0017(16)
C12 0.095(3) 0.0512(19) 0.089(3) 0.0076(19) 0.023(2) 0.0140(19)
C13 0.101(3) 0.068(2) 0.083(3) 0.004(2) 0.014(2) 0.018(2)
C14 0.099(3) 0.070(2) 0.088(3) -0.006(2) 0.009(2) 0.008(2)
C15 0.091(2) 0.0497(18) 0.079(2) -0.0087(18) 0.012(2) -0.0058(18)
C16 0.070(2) 0.0446(17) 0.070(2) 0.0015(15) 0.0234(18) 0.0022(15)
C17 0.073(2) 0.0402(16) 0.072(2) 0.0004(16) 0.0197(18) 0.0004(16)
C18 0.082(2) 0.055(2) 0.069(2) 0.0013(19) 0.015(2) -0.0019(18)
C19 0.097(3) 0.075(2) 0.079(2) -0.008(2) 0.008(2) 0.0001(19)
C20 0.103(3) 0.096(3) 0.092(3) 0.000(2) 0.010(2) 0.010(2)

loop_
_atom_type_symbol
_atom_type_description
_atom_type_scat_dispersion_real
_atom_type_scat_dispersion_imag
_atom_type_scat_source
C C 0.0030 0.0020 'International Tables Vol C Tables 4.2.6.8 and 6.1.1.4'
H H 0.0000 0.0000 'International Tables Vol C Tables 4.2.6.8 and 6.1.1.4'
N N 0.0060 0.0030 'International Tables Vol C Tables 4.2.6.8 and 6.1.1.4'
O O 0.0110 0.0060 'International Tables Vol C Tables 4.2.6.8 and 6.1.1.4'

loop_
_geom_angle_atom_site_label_1
_geom_angle_atom_site_label_2
_geom_angle_atom_site_label_3
_geom_angle
C1 O1 H1 109.4
C8 O3 C9 116.4(2)
C7 N1 N2 119.9(2)
C8 N2 N1 117.8(2)
C8 N2 H2A 121.2
N1 N2 H2A 121.0
O1 C1 C2 118.8(3)
O1 C1 C6 121.0(3)
C2 C1 C6 120.2(3)
C1 C2 C3 121.2(3)
C1 C2 H2 119.4
C3 C2 H2 119.4
C2 C3 C4 120.0(3)
C2 C3 H3 120.0
C4 C3 H3 120.0
C5 C4 C3 118.7(3)
C5 C4 H4 120.7
C3 C4 H4 120.7
C4 C5 C6 122.8(3)
C4 C5 H5 118.6
C6 C5 H5 118.6
C5 C6 C1 117.1(3)
C5 C6 C7 120.7(3)
C1 C6 C7 122.1(3)
N1 C7 C6 120.0(3)
N1 C7 H7A 120.0
C6 C7 H7A 120.0
O2 C8 O3 125.7(3)
O2 C8 N2 124.3(3)
O3 C8 N2 110.0(3)
O3 C9 C10 107.9(3)
O3 C9 H9A 110.1
C10 C9 H9A 110.1
O3 C9 H9B 110.1
C10 C9 H9B 110.1
H9A C9 H9B 108.4
C9 C10 H10A 109.5
C9 C10 H10B 109.5
H10A C10 H10B 109.5
C9 C10 H10C 109.5
H10A C10 H10C 109.5
H10B C10 H10C 109.5
C11 O4 H4A 109.4
C18 O6 C19 114.9(2)
C17 N3 N4 120.9(2)
C18 N4 N3 116.1(2)
C18 N4 H6 122.0
N3 N4 H6 121.9
O4 C11 C12 118.4(3)
O4 C11 C16 121.4(3)
C12 C11 C16 120.3(3)
C13 C12 C11 120.5(3)
C13 C12 H12 119.7
C11 C12 H12 119.7
C12 C13 C14 120.7(3)
C12 C13 H13 119.6
C14 C13 H13 119.6
C15 C14 C13 118.4(3)
C15 C14 H14 120.8
C13 C14 H14 120.8
C14 C15 C16 122.4(3)
C14 C15 H15 118.8
C16 C15 H15 118.8
C15 C16 C11 117.6(3)
C15 C16 C17 120.4(3)
C11 C16 C17 121.9(3)
N3 C17 C16 119.8(3)
N3 C17 H17 120.1
C16 C17 H17 120.1
O5 C18 O6 125.3(3)
O5 C18 N4 124.8(3)
O6 C18 N4 110.0(3)
O6 C19 C20 107.7(3)
O6 C19 H19A 110.2
C20 C19 H19A 110.2
O6 C19 H19B 110.2
C20 C19 H19B 110.2
H19A C19 H19B 108.5
C19 C20 H20A 109.5
C19 C20 H20B 109.5
H20A C20 H20B 109.5
C19 C20 H20C 109.5
H20A C20 H20C 109.5
H20B C20 H20C 109.5

loop_
_geom_bond_atom_site_label_1
_geom_bond_atom_site_label_2
_geom_bond_distance
O1 C1 1.358(3)
O1 H1 0.82
O2 C8 1.220(3)
O3 C8 1.338(3)
O3 C9 1.447(3)
N1 C7 1.289(3)
N1 N2 1.365(3)
N2 C8 1.363(3)
N2 H2A 0.86
C1 C2 1.368(4)
C1 C6 1.414(4)
C2 C3 1.382(4)
C2 H2 0.95
C3 C4 1.391(4)
C3 H3 0.95
C4 C5 1.371(4)
C4 H4 0.95
C5 C6 1.395(4)
C5 H5 0.95
C6 C7 1.436(4)
C7 H7A 0.95
C9 C10 1.491(4)
C9 H9A 0.99
C9 H9B 0.99
C10 H10A 0.98
C10 H10B 0.98
C10 H10C 0.98
O4 C11 1.369(3)
O4 H4A 0.82
O5 C18 1.205(3)
O6 C18 1.348(3)
O6 C19 1.454(3)
N3 C17 1.274(3)
N3 N4 1.369(3)
N4 C18 1.355(3)
N4 H6 0.86
C11 C12 1.381(4)
C11 C16 1.418(4)
C12 C13 1.379(4)
C12 H12 0.95
C13 C14 1.400(4)
C13 H13 0.95
C14 C15 1.384(4)
C14 H14 0.95
C15 C16 1.395(4)
C15 H15 0.95
C16 C17 1.458(4)
C17 H17 0.95
C19 C20 1.495(4)
C19 H19A 0.99
C19 H19B 0.99
C20 H20A 0.98
C20 H20B 0.98
C20 H20C 0.98

loop_
_geom_hbond_atom_site_label_D
_geom_hbond_atom_site_label_H
_geom_hbond_atom_site_label_A
_geom_hbond_site_symmetry_A
_geom_hbond_distance_DH
_geom_hbond_distance_HA
_geom_hbond_distance_DA
_geom_hbond_angle_DHA
_geom_hbond_publ_flag
O1 H1 N1 . 0.82 1.85 2.573(3) 147 yes
N2 H2A O4 4_565 0.86 2.13 2.979(4) 170 yes
O4 H4A N3 . 0.82 1.86 2.586(3) 146 yes
N4 H6 O2 3_656 0.86 2.08 2.931(4) 170 yes
C5 H5 O5 4_565 0.95 2.27 3.184(4) 161 yes
C15 H15 O1 3_656 0.95 2.46 3.371(5) 161 yes

loop_
_cod_related_entry_id
_cod_related_entry_database
_cod_related_entry_code
1 ChemSpider 12666717
